data_7123222
loop_
_publ_author_name
'Aldrich, Kelly E.'
'Odom, Aaron L.'

_publ_section_title
;
 A photochemical route to a square planar, ruthenium(iv)-bis(imide)
;
_journal_name_full 'Chemical Communications'
_journal_paper_doi 10.1039/C9CC01019J
_journal_year 2019
_chemical_formula_moiety 'C32 H44 Cl2 P4 Ru'
_chemical_formula_sum 'C32 H44 Cl2 P4 Ru'
_chemical_formula_weight 724.52
_chemical_name_systematic
;
 ?
;
_space_group_crystal_system monoclinic
_space_group_IT_number 15
_space_group_name_Hall '-C 2yc'
_space_group_name_H-M_alt 'C 1 2/c 1'
_symmetry_space_group_name_Hall '-C 2yc'
_symmetry_space_group_name_H-M 'C 1 2/c 1'
_atom_sites_solution_hydrogens geom
_audit_creation_date 2019-01-31
_audit_creation_method
;
Olex2 1.2
(compiled 2018.05.29 svn.r3508 for OlexSys, GUI svn.r5506)
;
_audit_update_record
;
2019-02-01 deposited with the CCDC.    2019-03-18 downloaded from the CCDC.
;
_cell_angle_alpha 90
_cell_angle_beta 106.429(4)
_cell_angle_gamma 90
_cell_formula_units_Z 4
_cell_length_a 22.4079(19)
_cell_length_b 8.4614(3)
_cell_length_c 18.3999(10)
_cell_measurement_reflns_used 4412
_cell_measurement_temperature 173(2)
_cell_measurement_theta_max 25.24
_cell_measurement_theta_min 2.31
_cell_volume 3346.2(4)
_computing_cell_refinement 'APEX2 (BRUKER, V2012.10-0, 2012)'
_computing_data_collection 'COSMO (BRUKER, V1.61, 2009)'
_computing_data_reduction 'SAINT v8.34A (Bruker, 2013)'
_computing_molecular_graphics 'Olex2 (Dolomanov et al., 2009)'
_computing_publication_material 'Olex2 (Dolomanov et al., 2009)'
_computing_structure_refinement 'ShelXL (Sheldrick, 2015)'
_computing_structure_solution 'SHELXS (Sheldrick, Acta Cryst. A64 2008, 112-122)'
_diffrn_ambient_temperature 173(2)
_diffrn_detector_area_resol_mean 8
_diffrn_measured_fraction_theta_full 0.999
_diffrn_measured_fraction_theta_max 1.000
_diffrn_measurement_device_type 'Bruker SMART APEX CCD area detector'
_diffrn_measurement_method '\w and \f scans'
_diffrn_radiation_monochromator graphite
_diffrn_radiation_type MoK\a
_diffrn_radiation_wavelength 0.71073
_diffrn_reflns_av_R_equivalents 0.0610
_diffrn_reflns_av_unetI/netI 0.0535
_diffrn_reflns_Laue_measured_fraction_full 0.999
_diffrn_reflns_Laue_measured_fraction_max 1.000
_diffrn_reflns_limit_h_max 26
_diffrn_reflns_limit_h_min -26
_diffrn_reflns_limit_k_max 10
_diffrn_reflns_limit_k_min -10
_diffrn_reflns_limit_l_max 22
_diffrn_reflns_limit_l_min -22
_diffrn_reflns_number 13278
_diffrn_reflns_point_group_measured_fraction_full 0.999
_diffrn_reflns_point_group_measured_fraction_max 1.000
_diffrn_reflns_theta_full 25.242
_diffrn_reflns_theta_max 25.371
_diffrn_reflns_theta_min 1.895
_diffrn_source 'sealed tube'
_exptl_absorpt_coefficient_mu 0.841
_exptl_absorpt_correction_T_max 0.7452
_exptl_absorpt_correction_T_min 0.6721
_exptl_absorpt_correction_type multi-scan
_exptl_absorpt_process_details
'SADABS-2014/5 (Bruker,2014/5) was used for absorption correction. wR2(int) was 0.0703 before and 0.0614 after correction. The Ratio of minimum to maximum transmission is 0.9019. The \l/2 correction factor is 0.00150.'
_exptl_crystal_colour yellow
_exptl_crystal_colour_primary yellow
_exptl_crystal_density_diffrn 1.438
_exptl_crystal_description prism
_exptl_crystal_F_000 1496
_exptl_crystal_size_max 0.289
_exptl_crystal_size_mid 0.141
_exptl_crystal_size_min 0.1
_refine_diff_density_max 0.865
_refine_diff_density_min -0.518
_refine_diff_density_rms 0.101
_refine_ls_extinction_method none
_refine_ls_goodness_of_fit_ref 1.041
_refine_ls_hydrogen_treatment constr
_refine_ls_matrix_type full
_refine_ls_number_parameters 181
_refine_ls_number_reflns 3067
_refine_ls_number_restraints 0
_refine_ls_restrained_S_all 1.041
_refine_ls_R_factor_all 0.0588
_refine_ls_R_factor_gt 0.0436
_refine_ls_shift/su_max 0.000
_refine_ls_shift/su_mean 0.000
_refine_ls_structure_factor_coef Fsqd
_refine_ls_weighting_details 'w=1/[\s^2^(Fo^2^)+(0.0438P)^2^+8.7695P] where P=(Fo^2^+2Fc^2^)/3'
_refine_ls_weighting_scheme calc
_refine_ls_wR_factor_gt 0.0970
_refine_ls_wR_factor_ref 0.1075
_reflns_Friedel_coverage 0.000
_reflns_number_gt 2426
_reflns_number_total 3067
_reflns_threshold_expression 'I > 2\s(I)'
_cod_data_source_file c9cc01019j2.cif
_cod_data_source_block c2_c_a
_cod_database_code 7123222
_shelxl_version_number 2013-3
_shelx_space_group_comment
;
The symmetry employed for this shelxl refinement is uniquely defined
by the following loop, which should always be used as a source of
symmetry information in preference to the above space-group names.
They are only intended as comments.
;
_shelx_estimated_absorpt_t_max 0.921
_shelx_estimated_absorpt_t_min 0.793
_olex2_refinement_description
;
1. Fixed Uiso
 At 1.2 times of:
  All C(H) groups
 At 1.5 times of:
  All C(H,H,H) groups
2.a Aromatic/amide H refined with riding coordinates:
 C4(H4), C5(H5), C6(H6), C7(H7), C8(H8), C12(H12), C13(H13), C14(H14),
 C15(H15), C16(H16)
2.b Idealised Me refined as rotating group:
 C1(H1A,H1B,H1C), C2(H2A,H2B,H2C), C9(H9A,H9B,H9C), C10(H10A,H10B,H10C)
;
_olex2_diffrn_ambient_temperature_device 'Oxford Cryosystems'
_olex2_submission_special_instructions 'No special instructions were received'

loop_
_space_group_symop_operation_xyz
'x, y, z'
'-x, y, -z+1/2'
'x+1/2, y+1/2, z'
'-x+1/2, y+1/2, -z+1/2'
'-x, -y, -z'
'x, -y, z-1/2'
'-x+1/2, -y+1/2, -z'
'x+1/2, -y+1/2, z-1/2'

loop_
_atom_site_label
_atom_site_type_symbol
_atom_site_fract_x
_atom_site_fract_y
_atom_site_fract_z
_atom_site_U_iso_or_equiv
_atom_site_adp_type
_atom_site_occupancy
_atom_site_site_symmetry_order
_atom_site_calc_flag
_atom_site_refinement_flags_posn
_atom_site_refinement_flags_adp
_atom_site_refinement_flags_occupancy
Ru1 Ru 0.5000 0.38429(5) 0.7500 0.02178(15) Uani 1 2 d S T P
Cl1 Cl 0.55492(5) 0.59768(12) 0.83446(7) 0.0422(3) Uani 1 1 d . . .
P1 P 0.58713(5) 0.42882(12) 0.69828(6) 0.0261(3) Uani 1 1 d . . .
P2 P 0.54437(5) 0.20324(12) 0.84292(6) 0.0237(2) Uani 1 1 d . . .
C1 C 0.66360(19) 0.4728(5) 0.7638(2) 0.0357(10) Uani 1 1 d . . .
H1A H 0.6588 0.5484 0.8021 0.054 Uiso 1 1 calc GR . .
H1B H 0.6906 0.5184 0.7356 0.054 Uiso 1 1 calc GR . .
H1C H 0.6823 0.3752 0.7887 0.054 Uiso 1 1 calc GR . .
C2 C 0.5766(2) 0.6100(5) 0.6422(3) 0.0364(11) Uani 1 1 d . . .
H2A H 0.5384 0.6022 0.6002 0.055 Uiso 1 1 calc GR . .
H2B H 0.6123 0.6248 0.6220 0.055 Uiso 1 1 calc GR . .
H2C H 0.5736 0.7002 0.6744 0.055 Uiso 1 1 calc GR . .
C3 C 0.61387(17) 0.2904(4) 0.6367(2) 0.0250(9) Uani 1 1 d . . .
C4 C 0.60114(18) 0.3124(5) 0.5591(2) 0.0292(9) Uani 1 1 d . . .
H4 H 0.5760 0.3989 0.5357 0.035 Uiso 1 1 calc R . .
C5 C 0.6246(2) 0.2100(5) 0.5151(2) 0.0378(11) Uani 1 1 d . . .
H5 H 0.6152 0.2265 0.4620 0.045 Uiso 1 1 calc R . .
C6 C 0.6615(2) 0.0849(6) 0.5479(3) 0.0426(12) Uani 1 1 d . . .
H6 H 0.6784 0.0166 0.5178 0.051 Uiso 1 1 calc R . .
C7 C 0.6740(2) 0.0587(5) 0.6245(3) 0.0386(11) Uani 1 1 d . . .
H7 H 0.6983 -0.0298 0.6471 0.046 Uiso 1 1 calc R . .
C8 C 0.65098(18) 0.1614(5) 0.6687(2) 0.0294(9) Uani 1 1 d . . .
H8 H 0.6606 0.1438 0.7217 0.035 Uiso 1 1 calc R . .
C9 C 0.50116(19) 0.0235(5) 0.8493(3) 0.0363(10) Uani 1 1 d . . .
H9A H 0.4584 0.0511 0.8480 0.055 Uiso 1 1 calc GR . .
H9B H 0.5212 -0.0312 0.8969 0.055 Uiso 1 1 calc GR . .
H9C H 0.5006 -0.0458 0.8065 0.055 Uiso 1 1 calc GR . .
C10 C 0.5550(2) 0.2800(6) 0.9386(2) 0.0406(11) Uani 1 1 d . . .
H10A H 0.5814 0.3744 0.9460 0.061 Uiso 1 1 calc GR . .
H10B H 0.5749 0.1993 0.9757 0.061 Uiso 1 1 calc GR . .
H10C H 0.5144 0.3077 0.9453 0.061 Uiso 1 1 calc GR . .
C11 C 0.62307(17) 0.1218(4) 0.8559(2) 0.0218(8) Uani 1 1 d . . .
C12 C 0.67475(19) 0.2101(5) 0.8946(2) 0.0316(10) Uani 1 1 d . . .
H12 H 0.6692 0.3132 0.9120 0.038 Uiso 1 1 calc R . .
C13 C 0.7340(2) 0.1488(6) 0.9079(3) 0.0404(11) Uani 1 1 d . . .
H13 H 0.7689 0.2108 0.9337 0.048 Uiso 1 1 calc R . .
C14 C 0.7428(2) -0.0008(6) 0.8840(3) 0.0426(12) Uani 1 1 d . . .
H14 H 0.7837 -0.0426 0.8934 0.051 Uiso 1 1 calc R . .
C15 C 0.6923(2) -0.0896(5) 0.8466(3) 0.0417(12) Uani 1 1 d . . .
H15 H 0.6981 -0.1935 0.8302 0.050 Uiso 1 1 calc R . .
C16 C 0.63254(19) -0.0279(5) 0.8324(2) 0.0313(10) Uani 1 1 d . . .
H16 H 0.5978 -0.0901 0.8062 0.038 Uiso 1 1 calc R . .

loop_
_atom_site_aniso_label
_atom_site_aniso_U_11
_atom_site_aniso_U_22
_atom_site_aniso_U_33
_atom_site_aniso_U_23
_atom_site_aniso_U_13
_atom_site_aniso_U_12
Ru1 0.0229(3) 0.0191(2) 0.0237(3) 0.000 0.00734(19) 0.000
Cl1 0.0418(7) 0.0347(6) 0.0559(7) -0.0241(5) 0.0233(6) -0.0135(5)
P1 0.0272(6) 0.0254(5) 0.0281(6) 0.0003(4) 0.0116(5) -0.0024(4)
P2 0.0220(5) 0.0265(5) 0.0223(5) 0.0013(4) 0.0060(4) 0.0015(4)
C1 0.029(2) 0.041(3) 0.039(3) -0.010(2) 0.012(2) -0.015(2)
C2 0.043(3) 0.025(2) 0.051(3) 0.005(2) 0.029(2) -0.0017(19)
C3 0.022(2) 0.027(2) 0.028(2) 0.0006(17) 0.0097(17) -0.0053(17)
C4 0.024(2) 0.031(2) 0.031(2) 0.0007(18) 0.0071(18) -0.0052(17)
C5 0.040(3) 0.047(3) 0.026(2) -0.010(2) 0.009(2) -0.008(2)
C6 0.041(3) 0.048(3) 0.043(3) -0.018(2) 0.018(2) 0.000(2)
C7 0.033(3) 0.036(2) 0.048(3) 0.000(2) 0.014(2) 0.009(2)
C8 0.027(2) 0.033(2) 0.028(2) 0.0037(18) 0.0083(18) -0.0007(18)
C9 0.027(2) 0.036(2) 0.045(3) 0.014(2) 0.009(2) 0.0033(19)
C10 0.037(3) 0.063(3) 0.022(2) -0.001(2) 0.0082(19) 0.018(2)
C11 0.023(2) 0.024(2) 0.0201(19) 0.0058(16) 0.0083(16) 0.0025(16)
C12 0.033(2) 0.033(2) 0.028(2) 0.0020(18) 0.0080(19) -0.0010(19)
C13 0.023(2) 0.059(3) 0.039(3) 0.003(2) 0.008(2) -0.004(2)
C14 0.030(3) 0.057(3) 0.046(3) 0.016(2) 0.020(2) 0.011(2)
C15 0.049(3) 0.032(2) 0.051(3) 0.006(2) 0.027(2) 0.013(2)
C16 0.031(2) 0.029(2) 0.039(2) 0.0010(19) 0.017(2) 0.0012(18)

loop_
_atom_type_symbol
_atom_type_description
_atom_type_scat_dispersion_real
_atom_type_scat_dispersion_imag
_atom_type_scat_source
C C 0.0033 0.0016 'International Tables Vol C Tables 4.2.6.8 and 6.1.1.4'
H H 0.0000 0.0000 'International Tables Vol C Tables 4.2.6.8 and 6.1.1.4'
Cl Cl 0.1484 0.1585 'International Tables Vol C Tables 4.2.6.8 and 6.1.1.4'
P P 0.1023 0.0942 'International Tables Vol C Tables 4.2.6.8 and 6.1.1.4'
Ru Ru -1.2594 0.8363 'International Tables Vol C Tables 4.2.6.8 and 6.1.1.4'

loop_
_geom_angle_atom_site_label_1
_geom_angle_atom_site_label_2
_geom_angle_atom_site_label_3
_geom_angle
_geom_angle_site_symmetry_1
_geom_angle_site_symmetry_3
Cl1 Ru1 Cl1 86.13(6) 2_656 .
P1 Ru1 Cl1 79.68(4) . .
P1 Ru1 Cl1 79.68(4) 2_656 2_656
P1 Ru1 Cl1 87.29(4) 2_656 .
P1 Ru1 Cl1 87.29(4) . 2_656
P1 Ru1 P1 162.17(5) 2_656 .
P2 Ru1 Cl1 89.17(4) . .
P2 Ru1 Cl1 89.17(4) 2_656 2_656
P2 Ru1 Cl1 170.78(4) . 2_656
P2 Ru1 Cl1 170.78(4) 2_656 .
P2 Ru1 P1 99.67(4) 2_656 2_656
P2 Ru1 P1 99.67(4) . .
P2 Ru1 P1 92.20(4) . 2_656
P2 Ru1 P1 92.20(4) 2_656 .
P2 Ru1 P2 96.54(5) 2_656 .
C1 P1 Ru1 118.62(14) . .
C1 P1 C3 97.31(19) . .
C2 P1 Ru1 111.21(14) . .
C2 P1 C1 98.5(2) . .
C2 P1 C3 101.46(19) . .
C3 P1 Ru1 125.36(12) . .
C9 P2 Ru1 118.49(14) . .
C9 P2 C10 99.3(2) . .
C9 P2 C11 100.70(18) . .
C10 P2 Ru1 112.96(15) . .
C10 P2 C11 98.53(18) . .
C11 P2 Ru1 122.77(12) . .
P1 C1 H1A 109.5 . .
P1 C1 H1B 109.5 . .
P1 C1 H1C 109.5 . .
H1A C1 H1B 109.5 . .
H1A C1 H1C 109.5 . .
H1B C1 H1C 109.5 . .
P1 C2 H2A 109.5 . .
P1 C2 H2B 109.5 . .
P1 C2 H2C 109.5 . .
H2A C2 H2B 109.5 . .
H2A C2 H2C 109.5 . .
H2B C2 H2C 109.5 . .
C4 C3 P1 122.7(3) . .
C4 C3 C8 117.6(4) . .
C8 C3 P1 119.7(3) . .
C3 C4 H4 119.5 . .
C5 C4 C3 121.0(4) . .
C5 C4 H4 119.5 . .
C4 C5 H5 119.8 . .
C6 C5 C4 120.4(4) . .
C6 C5 H5 119.8 . .
C5 C6 H6 120.1 . .
C5 C6 C7 119.8(4) . .
C7 C6 H6 120.1 . .
C6 C7 H7 120.0 . .
C6 C7 C8 120.0(4) . .
C8 C7 H7 120.0 . .
C3 C8 H8 119.4 . .
C7 C8 C3 121.2(4) . .
C7 C8 H8 119.4 . .
P2 C9 H9A 109.5 . .
P2 C9 H9B 109.5 . .
P2 C9 H9C 109.5 . .
H9A C9 H9B 109.5 . .
H9A C9 H9C 109.5 . .
H9B C9 H9C 109.5 . .
P2 C10 H10A 109.5 . .
P2 C10 H10B 109.5 . .
P2 C10 H10C 109.5 . .
H10A C10 H10B 109.5 . .
H10A C10 H10C 109.5 . .
H10B C10 H10C 109.5 . .
C12 C11 P2 119.5(3) . .
C16 C11 P2 122.0(3) . .
C16 C11 C12 118.4(4) . .
C11 C12 H12 119.7 . .
C13 C12 C11 120.5(4) . .
C13 C12 H12 119.7 . .
C12 C13 H13 119.7 . .
C14 C13 C12 120.5(4) . .
C14 C13 H13 119.7 . .
C13 C14 H14 120.2 . .
C15 C14 C13 119.6(4) . .
C15 C14 H14 120.2 . .
C14 C15 H15 119.9 . .
C14 C15 C16 120.2(4) . .
C16 C15 H15 119.9 . .
C11 C16 C15 120.9(4) . .
C11 C16 H16 119.6 . .
C15 C16 H16 119.6 . .

loop_
_geom_bond_atom_site_label_1
_geom_bond_atom_site_label_2
_geom_bond_distance
_geom_bond_site_symmetry_2
Ru1 Cl1 2.4714(10) 2_656
Ru1 Cl1 2.4714(11) .
Ru1 P1 2.4311(10) 2_656
Ru1 P1 2.4311(10) .
Ru1 P2 2.3015(10) .
Ru1 P2 2.3015(10) 2_656
P1 C1 1.833(4) .
P1 C2 1.825(4) .
P1 C3 1.844(4) .
P2 C9 1.824(4) .
P2 C10 1.828(4) .
P2 C11 1.845(4) .
C1 H1A 0.9800 .
C1 H1B 0.9800 .
C1 H1C 0.9800 .
C2 H2A 0.9800 .
C2 H2B 0.9800 .
C2 H2C 0.9800 .
C3 C4 1.388(5) .
C3 C8 1.397(5) .
C4 H4 0.9500 .
C4 C5 1.387(6) .
C5 H5 0.9500 .
C5 C6 1.373(6) .
C6 H6 0.9500 .
C6 C7 1.375(6) .
C7 H7 0.9500 .
C7 C8 1.385(6) .
C8 H8 0.9500 .
C9 H9A 0.9800 .
C9 H9B 0.9800 .
C9 H9C 0.9800 .
C10 H10A 0.9800 .
C10 H10B 0.9800 .
C10 H10C 0.9800 .
C11 C12 1.392(5) .
C11 C16 1.374(5) .
C12 H12 0.9500 .
C12 C13 1.382(6) .
C13 H13 0.9500 .
C13 C14 1.372(7) .
C14 H14 0.9500 .
C14 C15 1.371(7) .
C15 H15 0.9500 .
C15 C16 1.392(6) .
C16 H16 0.9500 .
